data_4506016
loop_
_publ_author_name
'Gai, Yan-Li'
'Jiang, Fei-Long'
'Xiong, Ke-Cai'
'Chen, Lian'
'Yuan, Da-Qiang'
'Zhang, Lin-Jie'
'Zhou, Kang'
'Hong, Mao-Chun'

_publ_section_title
;
 Temperature-Dependent in Situ Reduction of 4,4&#x2032;-Azobispyridine via
 Solvothermal Reaction
;
_journal_issue 4
_journal_name_full 'Crystal Growth &amp; Design'
_journal_page_first 2079
_journal_paper_doi 10.1021/cg3000813
_journal_volume 12
_journal_year 2012
_chemical_formula_sum 'C49 H38 Mn2 N8 O10'
_chemical_formula_weight 1008.75
_chemical_name_systematic
; 
 ? 
;
_space_group_IT_number 2
_symmetry_cell_setting triclinic
_symmetry_space_group_name_Hall '-P 1'
_symmetry_space_group_name_H-M 'P -1'
_atom_sites_solution_hydrogens geom
_atom_sites_solution_primary direct
_atom_sites_solution_secondary difmap
_audit_creation_method SHELXL-97
_cell_angle_alpha 85.114(11)
_cell_angle_beta 84.884(11)
_cell_angle_gamma 80.510(13)
_cell_formula_units_Z 2
_cell_length_a 9.928(5)
_cell_length_b 13.554(7)
_cell_length_c 17.063(9)
_cell_measurement_reflns_used 4373
_cell_measurement_temperature 293(2)
_cell_measurement_theta_max 27.5711
_cell_measurement_theta_min 3.0037
_cell_volume 2250(2)
_computing_cell_refinement 'CrystalClear (Rigaku Inc., 2008)'
_computing_data_collection 'CrystalClear (Rigaku Inc., 2008)'
_computing_data_reduction 'CrystalClear (Rigaku Inc., 2008)'
_computing_structure_refinement 'SHELXL-97 (Sheldrick, 1997)'
_computing_structure_solution 'SHELXS-97 (Sheldrick, 1990)'
_diffrn_ambient_temperature 293(2)
_diffrn_detector_area_resol_mean 14.6306
_diffrn_measured_fraction_theta_full 0.988
_diffrn_measured_fraction_theta_max 0.988
_diffrn_measurement_device_type Mercury70_(2x2_bin_mode)
_diffrn_measurement_method CCD_Profile_fitting
_diffrn_radiation_monochromator graphite
_diffrn_radiation_source 'fine-focus sealed tube'
_diffrn_radiation_type MoK\a
_diffrn_radiation_wavelength 0.71073
_diffrn_reflns_av_R_equivalents 0.0568
_diffrn_reflns_av_sigmaI/netI 0.0645
_diffrn_reflns_limit_h_max 12
_diffrn_reflns_limit_h_min -12
_diffrn_reflns_limit_k_max 17
_diffrn_reflns_limit_k_min -17
_diffrn_reflns_limit_l_max 22
_diffrn_reflns_limit_l_min -22
_diffrn_reflns_number 31706
_diffrn_reflns_theta_full 27.56
_diffrn_reflns_theta_max 27.56
_diffrn_reflns_theta_min 2.75
_exptl_absorpt_coefficient_mu 0.632
_exptl_absorpt_correction_T_max 0.9112
_exptl_absorpt_correction_T_min 0.7861
_exptl_absorpt_correction_type multi-scan
_exptl_crystal_colour red
_exptl_crystal_density_diffrn 1.489
_exptl_crystal_density_method 'not measured'
_exptl_crystal_description platelike
_exptl_crystal_F_000 1036
_exptl_crystal_size_max 0.40
_exptl_crystal_size_mid 0.20
_exptl_crystal_size_min 0.15
_refine_diff_density_max 1.112
_refine_diff_density_min -0.503
_refine_diff_density_rms 0.083
_refine_ls_extinction_method none
_refine_ls_goodness_of_fit_ref 1.062
_refine_ls_hydrogen_treatment constr
_refine_ls_matrix_type full
_refine_ls_number_parameters 616
_refine_ls_number_reflns 10289
_refine_ls_number_restraints 28
_refine_ls_restrained_S_all 1.064
_refine_ls_R_factor_all 0.0999
_refine_ls_R_factor_gt 0.0672
_refine_ls_shift/su_max 0.001
_refine_ls_shift/su_mean 0.000
_refine_ls_structure_factor_coef Fsqd
_refine_ls_weighting_details 'calc w=1/[\s^2^(Fo^2^)+(0.0733P)^2^+2.7961P] where P=(Fo^2^+2Fc^2^)/3'
_refine_ls_weighting_scheme calc
_refine_ls_wR_factor_gt 0.1547
_refine_ls_wR_factor_ref 0.1758
_reflns_number_gt 7139
_reflns_number_total 10289
_reflns_threshold_expression >2sigma(I)
_cod_data_source_file cg3000813_si_001.cif
_cod_data_source_block complex_6
_cod_depositor_comments
;
The following automatic conversions were performed:

'_exptl_absorpt_correction_type' value 'Multi-scan' changed to
'multi-scan' according to
/home/saulius/struct/CIF-dictionaries/cif_core.dic dictionary named
'cif_core.dic' version 2.4.1 from 2010-06-29.

Automatic conversion script
Id: cif_fix_values 1715 2011-07-08 13:25:40Z adriana 
;
_cod_original_sg_symbol_H-M P-1
_cod_database_code 4506016

loop_
_symmetry_equiv_pos_as_xyz
'x, y, z'
'-x, -y, -z'

loop_
_atom_site_label
_atom_site_type_symbol
_atom_site_fract_x
_atom_site_fract_y
_atom_site_fract_z
_atom_site_U_iso_or_equiv
_atom_site_adp_type
_atom_site_occupancy
_atom_site_symmetry_multiplicity
_atom_site_calc_flag
_atom_site_refinement_flags
Mn1 Mn 0.24377(5) 0.99861(4) 0.02082(3) 0.02456(15) Uani 1 1 d .
O1 O 0.4182(2) 0.97933(17) -0.06663(15) 0.0291(5) Uani 1 1 d .
O2 O 0.6078(2) 1.0400(2) -0.11151(15) 0.0342(6) Uani 1 1 d .
O3 O 0.0869(2) 1.04885(18) -0.06050(15) 0.0299(6) Uani 1 1 d .
O4 O -0.0874(2) 1.0061(2) -0.11628(15) 0.0335(6) Uani 1 1 d .
N3 N 0.1940(4) 0.4804(2) 0.0281(2) 0.0454(9) Uani 1 1 d .
N4 N 0.2313(3) 0.1675(2) 0.03093(19) 0.0305(7) Uani 1 1 d .
N2 N 0.2916(4) 0.5174(2) -0.0011(2) 0.0469(9) Uani 1 1 d .
N1 N 0.2521(3) 0.8293(2) 0.0086(2) 0.0310(7) Uani 1 1 d .
C14 C 0.4807(3) 1.0415(3) -0.1076(2) 0.0254(7) Uani 1 1 d .
C13 C 0.3959(3) 1.1255(3) -0.1521(2) 0.0263(7) Uani 1 1 d .
C2 C 0.1329(4) 0.9721(3) -0.1812(2) 0.0297(8) Uani 1 1 d .
C22 C 0.2126(4) 0.3740(3) 0.0271(3) 0.0343(9) Uani 1 1 d .
C17 C 0.2746(4) 0.6241(3) 0.0040(3) 0.0383(9) Uani 1 1 d .
C7 C 0.2510(3) 1.0132(3) -0.2081(2) 0.0296(8) Uani 1 1 d .
C8 C 0.2780(4) 1.1121(3) -0.1873(2) 0.0280(7) Uani 1 1 d .
C1 C 0.0377(3) 1.0129(3) -0.1139(2) 0.0268(7) Uani 1 1 d .
C15 C 0.2982(4) 0.7842(3) -0.0570(3) 0.0367(9) Uani 1 1 d .
H15 H 0.3228 0.8236 -0.1016 0.044 Uiso 1 1 calc R
C24 C 0.3409(4) 0.2113(3) 0.0382(2) 0.0353(9) Uani 1 1 d .
H24 H 0.4247 0.1705 0.0449 0.042 Uiso 1 1 calc R
C9 C 0.1925(4) 1.1976(3) -0.2150(3) 0.0399(9) Uani 1 1 d .
H9 H 0.1137 1.1902 -0.2381 0.048 Uiso 1 1 calc R
C23 C 0.3356(4) 0.3128(3) 0.0363(3) 0.0377(9) Uani 1 1 d .
H23 H 0.4143 0.3400 0.0411 0.045 Uiso 1 1 calc R
C16 C 0.3112(4) 0.6824(3) -0.0623(3) 0.0411(10) Uani 1 1 d .
H16 H 0.3437 0.6536 -0.1093 0.049 Uiso 1 1 calc R
C18 C 0.2247(4) 0.6693(3) 0.0714(3) 0.0435(10) Uani 1 1 d .
H18 H 0.1976 0.6316 0.1164 0.052 Uiso 1 1 calc R
C19 C 0.2152(4) 0.7723(3) 0.0712(3) 0.0394(9) Uani 1 1 d .
H19 H 0.1814 0.8030 0.1173 0.047 Uiso 1 1 calc R
C6 C 0.3377(4) 0.9663(3) -0.2670(3) 0.0414(10) Uani 1 1 d .
H6 H 0.4174 0.9917 -0.2848 0.050 Uiso 1 1 calc R
C12 C 0.4260(4) 1.2220(3) -0.1492(3) 0.0370(9) Uani 1 1 d .
H12 H 0.5056 1.2306 -0.1275 0.044 Uiso 1 1 calc R
C3 C 0.1052(4) 0.8881(3) -0.2144(3) 0.0414(10) Uani 1 1 d .
H3 H 0.0264 0.8615 -0.1967 0.050 Uiso 1 1 calc R
C11 C 0.3392(5) 1.3054(3) -0.1781(3) 0.0458(11) Uani 1 1 d .
H11 H 0.3605 1.3694 -0.1763 0.055 Uiso 1 1 calc R
C20 C 0.1123(4) 0.2277(3) 0.0223(3) 0.0487(12) Uani 1 1 d .
H20 H 0.0353 0.1989 0.0165 0.058 Uiso 1 1 calc R
C21 C 0.0980(4) 0.3303(3) 0.0215(3) 0.0499(12) Uani 1 1 d .
H21 H 0.0125 0.3696 0.0172 0.060 Uiso 1 1 calc R
C4 C 0.1931(5) 0.8435(4) -0.2734(3) 0.0519(12) Uani 1 1 d .
H4 H 0.1737 0.7872 -0.2950 0.062 Uiso 1 1 calc R
C5 C 0.3092(5) 0.8830(4) -0.3001(3) 0.0507(12) Uani 1 1 d .
H5 H 0.3683 0.8538 -0.3401 0.061 Uiso 1 1 calc R
C10 C 0.2206(5) 1.2917(3) -0.2094(3) 0.0489(11) Uani 1 1 d .
H10 H 0.1595 1.3471 -0.2268 0.059 Uiso 1 1 calc R
Mn2 Mn 0.24898(5) 0.49919(4) 0.52475(3) 0.02563(15) Uani 1 1 d .
O7 O 0.4124(2) 0.54123(18) 0.43968(15) 0.0304(6) Uani 1 1 d .
N5 N 0.3241(3) 0.3268(2) 0.5240(2) 0.0321(7) Uani 1 1 d .
N7 N 0.1793(3) 0.6713(2) 0.5302(2) 0.0365(7) Uani 1 1 d U
N8 N 0.0604(4) 0.9847(3) 0.5005(3) 0.0510(10) Uani 1 1 d .
N6 N 0.4918(4) 0.0194(3) 0.5318(2) 0.0503(10) Uani 1 1 d .
C37 C 0.1037(4) 0.6211(3) 0.3506(2) 0.0317(8) Uani 1 1 d .
C41 C 0.0943(4) 0.8775(3) 0.5148(3) 0.0398(10) Uani 1 1 d .
C38 C 0.0375(3) 0.5395(3) 0.3950(2) 0.0280(7) Uani 1 1 d .
C46 C 0.4296(4) 0.1240(3) 0.5255(3) 0.0384(9) Uani 1 1 d .
C31 C 0.3003(4) 0.4957(3) 0.2983(2) 0.0339(8) Uani 1 1 d .
C25 C 0.4912(4) 0.5010(3) 0.3863(2) 0.0296(7) Uani 1 1 d U
C26 C 0.4280(4) 0.4531(3) 0.3249(2) 0.0317(7) Uani 1 1 d U
C47 C 0.3744(4) 0.1743(3) 0.4586(3) 0.0425(10) Uani 1 1 d .
H47 H 0.3728 0.1412 0.4132 0.051 Uiso 1 1 calc R
C36 C 0.0390(4) 0.7200(3) 0.3532(3) 0.0409(10) Uani 1 1 d .
H36 H -0.0494 0.7341 0.3769 0.049 Uiso 1 1 calc R
C43 C 0.0497(4) 0.7130(3) 0.5507(3) 0.0453(11) Uani 1 1 d .
H43 H -0.0118 0.6707 0.5711 0.054 Uiso 1 1 calc R
C32 C 0.2348(4) 0.6001(3) 0.3127(2) 0.0342(8) Uani 1 1 d .
C33 C 0.2992(5) 0.6793(4) 0.2800(3) 0.0503(9) Uani 1 1 d U
H33 H 0.3864 0.6658 0.2546 0.060 Uiso 1 1 calc R
C42 C 0.0028(4) 0.8141(3) 0.5435(3) 0.0478(11) Uani 1 1 d .
H42 H -0.0883 0.8393 0.5575 0.057 Uiso 1 1 calc R
C35 C 0.1057(5) 0.7978(3) 0.3206(3) 0.0515(12) Uani 1 1 d .
H35 H 0.0623 0.8639 0.3231 0.062 Uiso 1 1 calc R
C30 C 0.2369(5) 0.4409(4) 0.2518(3) 0.0501(9) Uani 1 1 d U
H30 H 0.1519 0.4682 0.2341 0.060 Uiso 1 1 calc R
C45 C 0.4303(5) 0.1757(3) 0.5914(3) 0.0454(10) Uani 1 1 d .
H45 H 0.4661 0.1435 0.6371 0.054 Uiso 1 1 calc R
C48 C 0.3220(4) 0.2750(3) 0.4613(3) 0.0382(9) Uani 1 1 d .
H48 H 0.2831 0.3085 0.4169 0.046 Uiso 1 1 calc R
C39 C 0.2648(4) 0.7348(3) 0.5035(3) 0.0410(8) Uani 1 1 d U
H39 H 0.3552 0.7083 0.4892 0.049 Uiso 1 1 calc R
C40 C 0.2275(4) 0.8372(3) 0.4959(3) 0.0516(12) Uani 1 1 d .
H40 H 0.2918 0.8784 0.4782 0.062 Uiso 1 1 calc R
C27 C 0.4905(4) 0.3599(3) 0.3005(3) 0.0473(11) Uani 1 1 d .
H27 H 0.5773 0.3328 0.3157 0.057 Uiso 1 1 calc R
C34 C 0.2362(5) 0.7774(4) 0.2844(3) 0.0517(10) Uani 1 1 d U
H34 H 0.2814 0.8296 0.2632 0.062 Uiso 1 1 calc R
C29 C 0.2967(5) 0.3473(4) 0.2315(3) 0.0543(10) Uani 1 1 d U
H29 H 0.2503 0.3107 0.2022 0.065 Uiso 1 1 calc R
C28 C 0.4250(5) 0.3071(4) 0.2540(3) 0.0602(14) Uani 1 1 d .
H28 H 0.4673 0.2449 0.2380 0.072 Uiso 1 1 calc R
O5 O 0.1118(2) 0.47706(18) 0.43829(15) 0.0308(6) Uani 1 1 d .
O8 O 0.6206(2) 0.4942(2) 0.38102(16) 0.0339(6) Uani 1 1 d .
O6 O -0.0879(2) 0.5383(2) 0.38789(15) 0.0343(6) Uani 1 1 d .
C44 C 0.3764(4) 0.2766(3) 0.5882(3) 0.0411(10) Uani 1 1 d .
H44 H 0.3765 0.3113 0.6329 0.049 Uiso 1 1 calc R
O9 O 0.7468(7) 0.4379(5) 0.2253(4) 0.134(2) Uiso 1 1 d .
C49 C 0.8837(8) 0.4199(6) 0.2144(5) 0.111(3) Uiso 1 1 d .
H49A H 0.9171 0.4811 0.1964 0.166 Uiso 1 1 calc R
H49B H 0.9107 0.3716 0.1757 0.166 Uiso 1 1 calc R
H49C H 0.9214 0.3941 0.2633 0.166 Uiso 1 1 calc R
O10 O -0.2164(10) 0.9444(7) -0.2887(6) 0.050(2) Uiso 0.33 1 d P
O11 O -0.3289(12) 0.9823(9) -0.2743(7) 0.070(3) Uiso 0.33 1 d P
O12 O -0.2717(15) 0.9041(11) -0.2393(9) 0.098(4) Uiso 0.33 1 d P

loop_
_atom_site_aniso_label
_atom_site_aniso_U_11
_atom_site_aniso_U_22
_atom_site_aniso_U_33
_atom_site_aniso_U_23
_atom_site_aniso_U_13
_atom_site_aniso_U_12
Mn1 0.0189(3) 0.0186(3) 0.0365(3) -0.0004(2) -0.0031(2) -0.00417(19)
O1 0.0223(12) 0.0245(12) 0.0394(15) 0.0029(11) -0.0005(10) -0.0040(10)
O2 0.0162(12) 0.0470(16) 0.0380(15) 0.0076(12) -0.0037(10) -0.0059(11)
O3 0.0263(13) 0.0306(13) 0.0342(14) -0.0027(11) -0.0052(11) -0.0072(10)
O4 0.0185(12) 0.0444(16) 0.0389(15) -0.0037(12) -0.0017(10) -0.0088(11)
N3 0.039(2) 0.0204(16) 0.078(3) -0.0066(16) -0.0109(18) -0.0048(14)
N4 0.0249(15) 0.0202(14) 0.0472(19) -0.0023(13) -0.0052(13) -0.0044(11)
N2 0.042(2) 0.0215(16) 0.078(3) -0.0038(16) -0.0058(19) -0.0064(15)
N1 0.0264(15) 0.0200(14) 0.048(2) -0.0005(13) -0.0068(14) -0.0053(12)
C14 0.0205(16) 0.0279(18) 0.0281(19) -0.0038(14) -0.0015(14) -0.0037(13)
C13 0.0200(16) 0.0274(18) 0.0309(19) 0.0043(14) -0.0008(14) -0.0055(13)
C2 0.0239(17) 0.0322(19) 0.034(2) -0.0044(15) -0.0039(15) -0.0051(14)
C22 0.0319(19) 0.0163(16) 0.055(3) -0.0028(16) -0.0066(17) -0.0021(14)
C17 0.032(2) 0.0206(18) 0.063(3) -0.0022(18) -0.0099(19) -0.0044(15)
C7 0.0222(17) 0.0347(19) 0.032(2) -0.0003(15) -0.0028(14) -0.0042(14)
C8 0.0244(17) 0.0286(18) 0.0298(19) 0.0046(14) 0.0011(14) -0.0058(14)
C1 0.0217(17) 0.0242(17) 0.034(2) 0.0040(14) -0.0053(14) -0.0046(13)
C15 0.031(2) 0.0260(19) 0.054(3) -0.0018(17) -0.0031(18) -0.0080(15)
C24 0.0280(19) 0.0209(17) 0.057(3) -0.0045(17) -0.0066(17) -0.0020(14)
C9 0.030(2) 0.042(2) 0.047(2) 0.0090(19) -0.0137(18) -0.0029(17)
C23 0.0265(19) 0.0254(18) 0.063(3) -0.0031(18) -0.0090(18) -0.0062(15)
C16 0.038(2) 0.030(2) 0.056(3) -0.0062(18) -0.0033(19) -0.0067(17)
C18 0.048(2) 0.028(2) 0.056(3) 0.0049(19) -0.007(2) -0.0125(18)
C19 0.050(2) 0.0263(19) 0.044(2) -0.0018(17) -0.0084(19) -0.0092(17)
C6 0.028(2) 0.050(3) 0.045(2) -0.006(2) 0.0017(17) -0.0063(18)
C12 0.0274(19) 0.032(2) 0.053(3) 0.0012(18) -0.0019(17) -0.0109(15)
C3 0.033(2) 0.044(2) 0.050(3) -0.0120(19) -0.0024(18) -0.0103(18)
C11 0.051(3) 0.025(2) 0.062(3) 0.0057(19) -0.005(2) -0.0108(18)
C20 0.029(2) 0.026(2) 0.095(4) -0.010(2) -0.017(2) -0.0057(16)
C21 0.029(2) 0.026(2) 0.096(4) -0.009(2) -0.018(2) -0.0003(16)
C4 0.048(3) 0.049(3) 0.063(3) -0.027(2) -0.004(2) -0.009(2)
C5 0.045(3) 0.053(3) 0.054(3) -0.021(2) 0.008(2) -0.002(2)
C10 0.049(3) 0.029(2) 0.065(3) 0.015(2) -0.011(2) 0.0011(18)
Mn2 0.0187(3) 0.0222(3) 0.0353(3) -0.0010(2) -0.0029(2) -0.00154(19)
O7 0.0233(12) 0.0291(13) 0.0381(15) -0.0041(11) -0.0032(11) -0.0005(10)
N5 0.0255(15) 0.0253(15) 0.0443(19) 0.0005(14) 0.0009(13) -0.0037(12)
N7 0.0293(14) 0.0248(14) 0.0550(18) -0.0034(13) -0.0052(13) -0.0020(11)
N8 0.0410(19) 0.0269(18) 0.084(3) -0.0052(18) -0.003(2) -0.0021(15)
N6 0.049(2) 0.0300(19) 0.069(3) -0.0039(17) -0.001(2) 0.0024(16)
C37 0.0237(17) 0.0332(19) 0.038(2) 0.0061(16) -0.0091(15) -0.0054(15)
C41 0.035(2) 0.0229(18) 0.062(3) -0.0063(18) -0.0091(19) -0.0009(15)
C38 0.0205(16) 0.0323(19) 0.0308(19) -0.0026(15) -0.0026(14) -0.0027(14)
C46 0.032(2) 0.0233(18) 0.058(3) 0.0023(18) 0.0028(18) -0.0040(15)
C31 0.0274(19) 0.048(2) 0.027(2) -0.0009(17) 0.0013(15) -0.0097(16)
C25 0.0235(15) 0.0323(16) 0.0322(16) 0.0003(13) -0.0027(13) -0.0033(12)
C26 0.0259(15) 0.0364(16) 0.0329(16) -0.0048(13) -0.0016(13) -0.0048(13)
C47 0.037(2) 0.036(2) 0.056(3) -0.0137(19) -0.0029(19) -0.0029(17)
C36 0.031(2) 0.041(2) 0.050(3) 0.0036(19) -0.0135(18) -0.0025(17)
C43 0.032(2) 0.031(2) 0.070(3) 0.001(2) 0.004(2) -0.0051(17)
C32 0.0281(19) 0.043(2) 0.032(2) 0.0067(17) -0.0088(15) -0.0077(16)
C33 0.042(2) 0.054(2) 0.057(2) 0.0153(18) -0.0100(17) -0.0202(17)
C42 0.029(2) 0.032(2) 0.079(3) -0.006(2) 0.004(2) 0.0031(17)
C35 0.054(3) 0.033(2) 0.069(3) 0.011(2) -0.024(2) -0.007(2)
C30 0.044(2) 0.065(2) 0.046(2) -0.0150(18) -0.0105(17) -0.0121(18)
C45 0.050(3) 0.030(2) 0.053(3) 0.0043(19) -0.002(2) -0.0003(18)
C48 0.030(2) 0.033(2) 0.052(3) -0.0033(18) -0.0071(18) -0.0014(16)
C39 0.0309(16) 0.0286(16) 0.062(2) -0.0035(15) -0.0021(15) -0.0012(12)
C40 0.036(2) 0.025(2) 0.094(4) -0.004(2) -0.004(2) -0.0060(17)
C27 0.034(2) 0.055(3) 0.053(3) -0.021(2) -0.0017(19) 0.0004(19)
C34 0.045(2) 0.054(2) 0.059(2) 0.0164(18) -0.0120(18) -0.0227(17)
C29 0.050(2) 0.068(2) 0.049(2) -0.0206(18) -0.0091(18) -0.0133(18)
C28 0.059(3) 0.064(3) 0.060(3) -0.034(3) -0.005(2) -0.002(2)
O5 0.0258(13) 0.0311(13) 0.0354(15) 0.0024(11) -0.0043(11) -0.0054(10)
O8 0.0177(12) 0.0438(16) 0.0400(15) -0.0023(12) -0.0045(11) -0.0031(11)
O6 0.0181(12) 0.0479(16) 0.0369(15) 0.0015(12) -0.0033(10) -0.0070(11)
C44 0.047(2) 0.0247(19) 0.049(3) 0.0001(17) 0.002(2) -0.0046(17)

loop_
_atom_type_symbol
_atom_type_description
_atom_type_scat_dispersion_real
_atom_type_scat_dispersion_imag
_atom_type_scat_source
C C 0.0033 0.0016 'International Tables Vol C Tables 4.2.6.8 and 6.1.1.4'
H H 0.0000 0.0000 'International Tables Vol C Tables 4.2.6.8 and 6.1.1.4'
N N 0.0061 0.0033 'International Tables Vol C Tables 4.2.6.8 and 6.1.1.4'
O O 0.0106 0.0060 'International Tables Vol C Tables 4.2.6.8 and 6.1.1.4'
Mn Mn 0.3368 0.7283 'International Tables Vol C Tables 4.2.6.8 and 6.1.1.4'

loop_
_geom_angle_atom_site_label_1
_geom_angle_atom_site_label_2
_geom_angle_atom_site_label_3
_geom_angle
_geom_angle_site_symmetry_1
_geom_angle_site_symmetry_3
O4 Mn1 O3 89.69(10) 2_575 .
O4 Mn1 O1 170.33(10) 2_575 .
O3 Mn1 O1 97.39(10) . .
O4 Mn1 O2 86.32(10) 2_575 2_675
O3 Mn1 O2 173.92(10) . 2_675
O1 Mn1 O2 87.12(10) . 2_675
O4 Mn1 N4 89.78(11) 2_575 1_565
O3 Mn1 N4 82.58(10) . 1_565
O1 Mn1 N4 97.62(10) . 1_565
O2 Mn1 N4 92.81(11) 2_675 1_565
O4 Mn1 N1 90.13(11) 2_575 .
O3 Mn1 N1 96.04(10) . .
O1 Mn1 N1 82.62(10) . .
O2 Mn1 N1 88.57(11) 2_675 .
N4 Mn1 N1 178.62(11) 1_565 .
C14 O1 Mn1 131.9(2) . .
C14 O2 Mn1 131.1(2) . 2_675
C1 O3 Mn1 136.7(2) . .
C1 O4 Mn1 129.1(2) . 2_575
N2 N3 C22 113.9(3) . .
C20 N4 C24 117.0(3) . .
C20 N4 Mn1 119.3(2) . 1_545
C24 N4 Mn1 123.4(2) . 1_545
N3 N2 C17 113.5(4) . .
C19 N1 C15 117.5(3) . .
C19 N1 Mn1 118.7(3) . .
C15 N1 Mn1 123.7(3) . .
O2 C14 O1 124.8(3) . .
O2 C14 C13 118.0(3) . .
O1 C14 C13 117.2(3) . .
C12 C13 C8 119.6(3) . .
C12 C13 C14 117.8(3) . .
C8 C13 C14 122.1(3) . .
C3 C2 C7 119.9(4) . .
C3 C2 C1 118.1(3) . .
C7 C2 C1 121.9(3) . .
C23 C22 C21 118.5(3) . .
C23 C22 N3 123.8(3) . .
C21 C22 N3 117.6(3) . .
C18 C17 C16 119.2(4) . .
C18 C17 N2 122.7(4) . .
C16 C17 N2 118.1(4) . .
C6 C7 C2 117.8(4) . .
C6 C7 C8 117.3(3) . .
C2 C7 C8 124.2(3) . .
C9 C8 C13 117.7(3) . .
C9 C8 C7 117.7(3) . .
C13 C8 C7 123.8(3) . .
O3 C1 O4 125.3(3) . .
O3 C1 C2 118.4(3) . .
O4 C1 C2 116.3(3) . .
N1 C15 C16 123.3(4) . .
N1 C15 H15 118.3 . .
C16 C15 H15 118.3 . .
N4 C24 C23 123.3(3) . .
N4 C24 H24 118.3 . .
C23 C24 H24 118.3 . .
C10 C9 C8 122.1(4) . .
C10 C9 H9 118.9 . .
C8 C9 H9 118.9 . .
C24 C23 C22 119.1(3) . .
C24 C23 H23 120.5 . .
C22 C23 H23 120.5 . .
C15 C16 C17 118.2(4) . .
C15 C16 H16 120.9 . .
C17 C16 H16 120.9 . .
C17 C18 C19 118.6(4) . .
C17 C18 H18 120.7 . .
C19 C18 H18 120.7 . .
N1 C19 C18 123.1(4) . .
N1 C19 H19 118.5 . .
C18 C19 H19 118.5 . .
C5 C6 C7 122.0(4) . .
C5 C6 H6 119.0 . .
C7 C6 H6 119.0 . .
C11 C12 C13 121.1(4) . .
C11 C12 H12 119.4 . .
C13 C12 H12 119.4 . .
C4 C3 C2 120.9(4) . .
C4 C3 H3 119.5 . .
C2 C3 H3 119.5 . .
C10 C11 C12 118.9(4) . .
C10 C11 H11 120.6 . .
C12 C11 H11 120.6 . .
N4 C20 C21 123.1(4) . .
N4 C20 H20 118.4 . .
C21 C20 H20 118.4 . .
C20 C21 C22 118.9(4) . .
C20 C21 H21 120.6 . .
C22 C21 H21 120.6 . .
C5 C4 C3 119.7(4) . .
C5 C4 H4 120.2 . .
C3 C4 H4 120.2 . .
C4 C5 C6 119.7(4) . .
C4 C5 H5 120.2 . .
C6 C5 H5 120.2 . .
C9 C10 C11 120.5(4) . .
C9 C10 H10 119.7 . .
C11 C10 H10 119.7 . .
O5 Mn2 O8 173.27(10) . 2_666
O5 Mn2 O6 85.39(10) . 2_566
O8 Mn2 O6 89.58(10) 2_666 2_566
O5 Mn2 O7 96.28(10) . .
O8 Mn2 O7 88.85(10) 2_666 .
O6 Mn2 O7 177.84(10) 2_566 .
O5 Mn2 N7 96.83(11) . .
O8 Mn2 N7 87.93(11) 2_666 .
O6 Mn2 N7 93.51(11) 2_566 .
O7 Mn2 N7 84.94(11) . .
O5 Mn2 N5 85.57(11) . .
O8 Mn2 N5 89.65(11) 2_666 .
O6 Mn2 N5 86.24(11) 2_566 .
O7 Mn2 N5 95.24(10) . .
N7 Mn2 N5 177.57(12) . .
C25 O7 Mn2 137.0(2) . .
C48 N5 C44 117.3(3) . .
C48 N5 Mn2 123.3(3) . .
C44 N5 Mn2 119.4(3) . .
C39 N7 C43 116.0(3) . .
C39 N7 Mn2 120.2(3) . .
C43 N7 Mn2 123.4(3) . .
N8 N8 C41 114.4(4) 2_576 .
N6 N6 C46 113.2(5) 2_656 .
C36 C37 C32 119.7(4) . .
C36 C37 C38 119.3(3) . .
C32 C37 C38 120.8(3) . .
C40 C41 C42 118.9(4) . .
C40 C41 N8 115.9(4) . .
C42 C41 N8 125.2(4) . .
O5 C38 O6 124.6(3) . .
O5 C38 C37 116.8(3) . .
O6 C38 C37 118.7(3) . .
C45 C46 C47 119.2(4) . .
C45 C46 N6 115.7(4) . .
C47 C46 N6 125.1(4) . .
C30 C31 C26 118.5(4) . .
C30 C31 C32 118.5(4) . .
C26 C31 C32 122.8(3) . .
O7 C25 O8 125.2(3) . .
O7 C25 C26 117.4(3) . .
O8 C25 C26 117.4(3) . .
C27 C26 C31 119.2(4) . .
C27 C26 C25 119.4(3) . .
C31 C26 C25 121.0(3) . .
C48 C47 C46 118.1(4) . .
C48 C47 H47 120.9 . .
C46 C47 H47 120.9 . .
C35 C36 C37 120.3(4) . .
C35 C36 H36 119.8 . .
C37 C36 H36 119.8 . .
N7 C43 C42 124.0(4) . .
N7 C43 H43 118.0 . .
C42 C43 H43 118.0 . .
C33 C32 C37 118.9(4) . .
C33 C32 C31 119.0(4) . .
C37 C32 C31 121.7(3) . .
C34 C33 C32 121.3(4) . .
C34 C33 H33 119.4 . .
C32 C33 H33 119.4 . .
C43 C42 C41 118.3(4) . .
C43 C42 H42 120.9 . .
C41 C42 H42 120.9 . .
C34 C35 C36 120.2(4) . .
C34 C35 H35 119.9 . .
C36 C35 H35 119.9 . .
C29 C30 C31 121.5(4) . .
C29 C30 H30 119.3 . .
C31 C30 H30 119.3 . .
C46 C45 C44 118.5(4) . .
C46 C45 H45 120.8 . .
C44 C45 H45 120.8 . .
N5 C48 C47 123.6(4) . .
N5 C48 H48 118.2 . .
C47 C48 H48 118.2 . .
N7 C39 C40 124.0(4) . .
N7 C39 H39 118.0 . .
C40 C39 H39 118.0 . .
C41 C40 C39 118.8(4) . .
C41 C40 H40 120.6 . .
C39 C40 H40 120.6 . .
C28 C27 C26 120.8(4) . .
C28 C27 H27 119.6 . .
C26 C27 H27 119.6 . .
C33 C34 C35 119.6(4) . .
C33 C34 H34 120.2 . .
C35 C34 H34 120.2 . .
C30 C29 C28 120.3(4) . .
C30 C29 H29 119.8 . .
C28 C29 H29 119.8 . .
C29 C28 C27 119.5(5) . .
C29 C28 H28 120.3 . .
C27 C28 H28 120.3 . .
C38 O5 Mn2 130.8(2) . .
C25 O8 Mn2 127.4(2) . 2_666
C38 O6 Mn2 130.2(2) . 2_566
N5 C44 C45 123.3(4) . .
N5 C44 H44 118.4 . .
C45 C44 H44 118.4 . .
O9 C49 H49A 109.5 . .
O9 C49 H49B 109.5 . .
H49A C49 H49B 109.5 . .
O9 C49 H49C 109.5 . .
H49A C49 H49C 109.5 . .
H49B C49 H49C 109.5 . .
O12 O10 O11 66.3(10) . .
O10 O11 O12 55.0(9) . .
O10 O12 O11 58.7(10) . .

loop_
_geom_bond_atom_site_label_1
_geom_bond_atom_site_label_2
_geom_bond_distance
_geom_bond_site_symmetry_2
Mn1 O4 2.152(3) 2_575
Mn1 O3 2.166(3) .
Mn1 O1 2.180(3) .
Mn1 O2 2.203(3) 2_675
Mn1 N4 2.292(3) 1_565
Mn1 N1 2.309(3) .
O1 C14 1.256(4) .
O2 C14 1.255(4) .
O2 Mn1 2.203(3) 2_675
O3 C1 1.240(4) .
O4 C1 1.266(4) .
O4 Mn1 2.152(3) 2_575
N3 N2 1.213(5) .
N3 C22 1.424(5) .
N4 C20 1.333(5) .
N4 C24 1.343(4) .
N4 Mn1 2.292(3) 1_545
N2 C17 1.437(5) .
N1 C19 1.324(5) .
N1 C15 1.331(5) .
C14 C13 1.494(5) .
C13 C12 1.395(5) .
C13 C8 1.406(5) .
C2 C3 1.391(5) .
C2 C7 1.404(5) .
C2 C1 1.504(5) .
C22 C23 1.372(5) .
C22 C21 1.381(5) .
C17 C18 1.364(6) .
C17 C16 1.380(6) .
C7 C6 1.389(5) .
C7 C8 1.487(5) .
C8 C9 1.393(5) .
C15 C16 1.374(5) .
C15 H15 0.9300 .
C24 C23 1.365(5) .
C24 H24 0.9300 .
C9 C10 1.362(6) .
C9 H9 0.9300 .
C23 H23 0.9300 .
C16 H16 0.9300 .
C18 C19 1.384(5) .
C18 H18 0.9300 .
C19 H19 0.9300 .
C6 C5 1.385(6) .
C6 H6 0.9300 .
C12 C11 1.386(6) .
C12 H12 0.9300 .
C3 C4 1.384(6) .
C3 H3 0.9300 .
C11 C10 1.382(6) .
C11 H11 0.9300 .
C20 C21 1.372(5) .
C20 H20 0.9300 .
C21 H21 0.9300 .
C4 C5 1.374(6) .
C4 H4 0.9300 .
C5 H5 0.9300 .
C10 H10 0.9300 .
Mn2 O5 2.166(3) .
Mn2 O8 2.169(3) 2_666
Mn2 O6 2.179(3) 2_566
Mn2 O7 2.193(3) .
Mn2 N7 2.328(3) .
Mn2 N5 2.333(3) .
O7 C25 1.248(4) .
N5 C48 1.332(5) .
N5 C44 1.339(5) .
N7 C39 1.332(5) .
N7 C43 1.346(5) .
N8 N8 1.204(7) 2_576
N8 C41 1.441(5) .
N6 N6 1.233(7) 2_656
N6 C46 1.449(5) .
C37 C36 1.390(5) .
C37 C32 1.397(5) .
C37 C38 1.496(5) .
C41 C40 1.366(6) .
C41 C42 1.382(6) .
C38 O5 1.261(4) .
C38 O6 1.265(4) .
C46 C45 1.377(6) .
C46 C47 1.387(6) .
C31 C30 1.386(6) .
C31 C26 1.401(5) .
C31 C32 1.487(6) .
C25 O8 1.268(4) .
C25 C26 1.510(5) .
C26 C27 1.393(6) .
C47 C48 1.381(5) .
C47 H47 0.9300 .
C36 C35 1.387(6) .
C36 H36 0.9300 .
C43 C42 1.371(6) .
C43 H43 0.9300 .
C32 C33 1.391(6) .
C33 C34 1.378(7) .
C33 H33 0.9300 .
C42 H42 0.9300 .
C35 C34 1.380(7) .
C35 H35 0.9300 .
C30 C29 1.368(7) .
C30 H30 0.9300 .
C45 C44 1.381(5) .
C45 H45 0.9300 .
C48 H48 0.9300 .
C39 C40 1.374(5) .
C39 H39 0.9300 .
C40 H40 0.9300 .
C27 C28 1.380(6) .
C27 H27 0.9300 .
C34 H34 0.9300 .
C29 C28 1.375(7) .
C29 H29 0.9300 .
C28 H28 0.9300 .
O8 Mn2 2.169(3) 2_666
O6 Mn2 2.179(3) 2_566
C44 H44 0.9300 .
O9 C49 1.340(9) .
C49 H49A 0.9600 .
C49 H49B 0.9600 .
C49 H49C 0.9600 .
O10 O12 1.116(16) .
O10 O11 1.164(14) .
O11 O12 1.247(17) .
